data_4346242
loop_
_publ_author_name
'Allefeld, Nadine'
'Bader, Julia'
'Neumann, Beate'
'Stammler, Hans-Georg'
'Ignat'ev, Nikolai'
'Hoge, Berthold'

_publ_section_title
;
 Transition Metal Complexes of Phosphinous Acids Featuring a
 Quasichelating Unit: Synthesis, Characterization, and Hetero-bimetallic
 Complexes.
;
_journal_issue 16
_journal_name_full 'Inorganic chemistry'
_journal_page_first 7945
_journal_page_last 7952
_journal_paper_doi 10.1021/acs.inorgchem.5b01038
_journal_volume 54
_journal_year 2015
_chemical_formula_moiety 'C16 H13 F20 O2 P2 Rh'
_chemical_formula_sum 'C16 H13 F20 O2 P2 Rh'
_chemical_formula_weight 782.11
_space_group_IT_number 14
_space_group_name_Hall '-P 2yn'
_space_group_name_H-M_alt 'P 1 21/n 1'
_symmetry_cell_setting monoclinic
_symmetry_space_group_name_Hall '-P 2yn'
_symmetry_space_group_name_H-M 'P 1 21/n 1'
_atom_sites_solution_hydrogens geom
_atom_sites_solution_primary direct
_atom_sites_solution_secondary difmap
_audit_creation_method SHELXL-97
_cell_angle_alpha 90.00
_cell_angle_beta 92.0264(16)
_cell_angle_gamma 90.00
_cell_formula_units_Z 4
_cell_length_a 8.7566(2)
_cell_length_b 17.8488(5)
_cell_length_c 15.6312(4)
_cell_measurement_reflns_used 84926
_cell_measurement_temperature 100(2)
_cell_measurement_theta_max 30.034
_cell_measurement_theta_min 2.910
_cell_volume 2441.55(11)
_computing_cell_refinement 'HKL Scalepack (Otwinowski & Minor 1997)'
_computing_data_collection 'Collect, Bruker AXS, 2004'
_computing_data_reduction 'Denzo and Scalepack (Otwinowski & Minor, 1997)'
_computing_molecular_graphics 'SHELXTL-PLUS (1990)'
_computing_publication_material 'SHELXL-97 (Sheldrick, 1997)'
_computing_structure_refinement 'SHELXL-97 (Sheldrick, 1997)'
_computing_structure_solution 'SHELXS-97 (Sheldrick, 1990)'
_diffrn_ambient_temperature 100(2)
_diffrn_measured_fraction_theta_full 0.996
_diffrn_measured_fraction_theta_max 0.996
_diffrn_measurement_device_type KappaCCD
_diffrn_measurement_method CCD
_diffrn_radiation_monochromator graphite
_diffrn_radiation_source 'fine-focus sealed tube'
_diffrn_radiation_type MoK\a
_diffrn_radiation_wavelength 0.71073
_diffrn_reflns_av_R_equivalents 0.069
_diffrn_reflns_av_sigmaI/netI 0.0507
_diffrn_reflns_limit_h_max 12
_diffrn_reflns_limit_h_min -12
_diffrn_reflns_limit_k_max 25
_diffrn_reflns_limit_k_min -25
_diffrn_reflns_limit_l_max 21
_diffrn_reflns_limit_l_min -21
_diffrn_reflns_number 62753
_diffrn_reflns_theta_full 30.00
_diffrn_reflns_theta_max 30.00
_diffrn_reflns_theta_min 2.94
_exptl_absorpt_coefficient_mu 0.999
_exptl_absorpt_correction_T_max 0.9425
_exptl_absorpt_correction_T_min 0.8565
_exptl_absorpt_correction_type multi-scan
_exptl_absorpt_process_details 'Denzo and Scalepack (Otwinowski & Minor, 1997)'
_exptl_crystal_colour orange
_exptl_crystal_density_diffrn 2.128
_exptl_crystal_density_method 'not measured'
_exptl_crystal_description fragment
_exptl_crystal_F_000 1520
_exptl_crystal_size_max 0.16
_exptl_crystal_size_mid 0.12
_exptl_crystal_size_min 0.06
_refine_diff_density_max 0.815
_refine_diff_density_min -0.516
_refine_diff_density_rms 0.099
_refine_ls_extinction_method none
_refine_ls_goodness_of_fit_ref 1.035
_refine_ls_hydrogen_treatment mixed
_refine_ls_matrix_type full
_refine_ls_number_parameters 374
_refine_ls_number_reflns 7099
_refine_ls_number_restraints 0
_refine_ls_restrained_S_all 1.035
_refine_ls_R_factor_all 0.0571
_refine_ls_R_factor_gt 0.0341
_refine_ls_shift/su_max 0.001
_refine_ls_shift/su_mean 0.000
_refine_ls_structure_factor_coef Fsqd
_refine_ls_weighting_details 'calc w=1/[\s^2^(Fo^2^)+(0.0389P)^2^+0.1118P] where P=(Fo^2^+2Fc^2^)/3'
_refine_ls_weighting_scheme calc
_refine_ls_wR_factor_gt 0.0743
_refine_ls_wR_factor_ref 0.0806
_reflns_number_gt 5314
_reflns_number_total 7099
_reflns_threshold_expression >2sigma(I)
_cod_data_source_file ic5b01038_si_007.cif
_cod_data_source_block compound9
_cod_depositor_comments
;
The following automatic conversions were performed:

data item '_symmetry_cell_setting' value 'Monoclinic' was changed to
'monoclinic' in accordance with the
/home/saulius/struct/COD-crude-data/automatic-downloads/DataCite-retrospective/ACS/depositions/lib/dictionaries/cif_core.dic
dictionary named 'cif_core.dic' version 2.4.2 last updated on
2011-04-26.

Automatic conversion script
Id: cif_fix_values 6909 2019-04-08 15:41:33Z antanas 
;
_cod_original_sg_symbol_H-M 'P 21/n'
_cod_database_code 4346242

loop_
_symmetry_equiv_pos_as_xyz
'x, y, z'
'-x+1/2, y+1/2, -z+1/2'
'-x, -y, -z'
'x-1/2, -y-1/2, z-1/2'

loop_
_atom_site_label
_atom_site_type_symbol
_atom_site_fract_x
_atom_site_fract_y
_atom_site_fract_z
_atom_site_U_iso_or_equiv
_atom_site_adp_type
_atom_site_occupancy
_atom_site_symmetry_multiplicity
_atom_site_calc_flag
_atom_site_refinement_flags
Rh1 Rh 0.37348(2) 0.275897(10) 0.490115(10) 0.01622(6) Uani 1 1 d .
P1 P 0.32850(7) 0.34789(3) 0.37529(4) 0.01731(13) Uani 1 1 d .
P2 P 0.26217(7) 0.17987(3) 0.41876(4) 0.01713(13) Uani 1 1 d .
F1 F 0.22501(18) 0.48009(8) 0.31226(9) 0.0317(4) Uani 1 1 d .
F2 F 0.25898(16) 0.47963(8) 0.45138(8) 0.0250(3) Uani 1 1 d .
F3 F -0.02173(18) 0.39020(12) 0.32426(12) 0.0561(5) Uani 1 1 d .
F4 F 0.01524(18) 0.38160(10) 0.46111(11) 0.0430(4) Uani 1 1 d .
F5 F -0.03361(18) 0.48828(10) 0.40234(10) 0.0407(4) Uani 1 1 d .
F6 F 0.53289(17) 0.46315(8) 0.37027(9) 0.0305(3) Uani 1 1 d .
F7 F 0.63515(15) 0.35217(8) 0.37827(9) 0.0279(3) Uani 1 1 d .
F8 F 0.43668(17) 0.42820(9) 0.20101(9) 0.0340(4) Uani 1 1 d .
F9 F 0.67850(17) 0.42463(10) 0.23059(9) 0.0385(4) Uani 1 1 d .
F10 F 0.55130(17) 0.32170(9) 0.21659(9) 0.0343(4) Uani 1 1 d .
F11 F 0.06108(16) 0.19947(9) 0.54085(9) 0.0291(3) Uani 1 1 d .
F12 F 0.13668(17) 0.08353(9) 0.53136(9) 0.0316(4) Uani 1 1 d .
F13 F -0.10906(16) 0.18912(9) 0.39837(9) 0.0312(3) Uani 1 1 d .
F14 F -0.03576(17) 0.07519(9) 0.37523(9) 0.0332(4) Uani 1 1 d .
F15 F -0.15684(17) 0.10203(10) 0.48876(9) 0.0361(4) Uani 1 1 d .
F16 F 0.43374(18) 0.06575(8) 0.48043(9) 0.0325(4) Uani 1 1 d .
F17 F 0.27039(17) 0.03256(8) 0.37804(10) 0.0316(3) Uani 1 1 d .
F18 F 0.58732(17) 0.14921(10) 0.35889(10) 0.0399(4) Uani 1 1 d .
F19 F 0.43738(17) 0.10301(10) 0.26090(10) 0.0394(4) Uani 1 1 d .
F20 F 0.5755(2) 0.02951(11) 0.34035(13) 0.0563(5) Uani 1 1 d .
O1 O 0.26184(19) 0.31584(9) 0.29023(9) 0.0208(4) Uani 1 1 d .
O2 O 0.19018(18) 0.19008(9) 0.32809(10) 0.0205(3) Uani 1 1 d .
H2 H 0.219(4) 0.253(2) 0.304(2) 0.058(10) Uiso 1 1 d .
C1 C 0.2106(3) 0.43698(14) 0.38335(14) 0.0231(5) Uani 1 1 d .
C2 C 0.0389(3) 0.42324(17) 0.39275(17) 0.0337(6) Uani 1 1 d .
C3 C 0.5172(3) 0.39184(14) 0.34169(14) 0.0207(5) Uani 1 1 d .
C4 C 0.5450(3) 0.39184(15) 0.24489(16) 0.0269(6) Uani 1 1 d .
C5 C 0.0969(3) 0.14462(14) 0.48460(15) 0.0221(5) Uani 1 1 d .
C6 C -0.0535(3) 0.12713(15) 0.43487(15) 0.0258(5) Uani 1 1 d .
C7 C 0.3675(3) 0.08782(14) 0.40490(16) 0.0243(5) Uani 1 1 d .
C8 C 0.4940(3) 0.09238(16) 0.33961(18) 0.0317(6) Uani 1 1 d .
C9 C 0.5546(3) 0.21020(14) 0.56852(15) 0.0221(5) Uani 1 1 d .
H9 H 0.5634 0.1755 0.5229 0.027 Uiso 1 1 calc R
C10 C 0.4255(3) 0.20517(14) 0.61499(14) 0.0210(5) Uani 1 1 d .
H10 H 0.3513 0.1691 0.5971 0.025 Uiso 1 1 calc R
C11 C 0.3908(3) 0.25209(14) 0.69243(15) 0.0236(5) Uani 1 1 d .
H11A H 0.4882 0.2671 0.7216 0.028 Uiso 1 1 calc R
H11B H 0.3333 0.2212 0.7329 0.028 Uiso 1 1 calc R
C12 C 0.2978(3) 0.32270(14) 0.67025(15) 0.0241(5) Uani 1 1 d .
H12A H 0.1894 0.3082 0.6607 0.029 Uiso 1 1 calc R
H12B H 0.3035 0.3569 0.7201 0.029 Uiso 1 1 calc R
C13 C 0.3488(3) 0.36464(13) 0.59273(14) 0.0214(5) Uani 1 1 d .
H13 H 0.2704 0.3882 0.5588 0.026 Uiso 1 1 calc R
C14 C 0.4942(3) 0.37286(13) 0.56536(14) 0.0205(5) Uani 1 1 d .
H14 H 0.5056 0.3992 0.5131 0.025 Uiso 1 1 calc R
C15 C 0.6395(3) 0.34424(14) 0.60993(15) 0.0248(5) Uani 1 1 d .
H15A H 0.6255 0.3442 0.6725 0.030 Uiso 1 1 calc R
H15B H 0.7241 0.3791 0.5981 0.030 Uiso 1 1 calc R
C16 C 0.6846(3) 0.26505(14) 0.58193(16) 0.0239(5) Uani 1 1 d .
H16A H 0.7394 0.2691 0.5278 0.029 Uiso 1 1 calc R
H16B H 0.7571 0.2442 0.6257 0.029 Uiso 1 1 calc R

loop_
_atom_site_aniso_label
_atom_site_aniso_U_11
_atom_site_aniso_U_22
_atom_site_aniso_U_33
_atom_site_aniso_U_23
_atom_site_aniso_U_13
_atom_site_aniso_U_12
Rh1 0.01958(10) 0.01604(9) 0.01283(9) -0.00007(7) -0.00250(6) 0.00023(7)
P1 0.0199(3) 0.0175(3) 0.0144(3) 0.0008(2) -0.0011(2) 0.0013(2)
P2 0.0189(3) 0.0168(3) 0.0156(3) -0.0002(2) -0.0006(2) 0.0003(2)
F1 0.0465(9) 0.0264(8) 0.0223(7) 0.0076(6) 0.0040(7) 0.0136(7)
F2 0.0309(8) 0.0206(7) 0.0236(7) -0.0025(6) 0.0001(6) 0.0031(6)
F3 0.0280(9) 0.0827(15) 0.0565(11) -0.0345(10) -0.0137(8) 0.0105(9)
F4 0.0269(8) 0.0451(11) 0.0575(11) 0.0145(9) 0.0096(8) 0.0017(8)
F5 0.0356(9) 0.0457(10) 0.0410(9) 0.0015(8) 0.0035(7) 0.0225(8)
F6 0.0351(8) 0.0235(8) 0.0332(8) -0.0035(6) 0.0060(7) -0.0087(7)
F7 0.0198(7) 0.0392(9) 0.0245(7) 0.0066(6) -0.0029(6) 0.0012(6)
F8 0.0327(8) 0.0454(10) 0.0240(7) 0.0148(7) 0.0016(6) 0.0076(7)
F9 0.0280(8) 0.0586(11) 0.0294(8) 0.0122(8) 0.0067(7) -0.0032(8)
F10 0.0363(9) 0.0429(10) 0.0240(8) -0.0065(7) 0.0034(6) 0.0106(7)
F11 0.0271(8) 0.0380(9) 0.0225(7) -0.0092(6) 0.0055(6) -0.0062(7)
F12 0.0319(8) 0.0333(9) 0.0295(7) 0.0139(7) -0.0018(6) -0.0045(7)
F13 0.0222(7) 0.0383(9) 0.0327(8) 0.0030(7) -0.0036(6) 0.0019(7)
F14 0.0291(8) 0.0367(9) 0.0337(8) -0.0128(7) -0.0012(7) -0.0090(7)
F15 0.0267(8) 0.0462(10) 0.0356(9) 0.0018(7) 0.0046(7) -0.0112(7)
F16 0.0363(9) 0.0237(8) 0.0365(8) 0.0023(7) -0.0108(7) 0.0080(7)
F17 0.0314(8) 0.0208(8) 0.0425(9) -0.0083(6) -0.0012(7) -0.0037(6)
F18 0.0235(8) 0.0556(11) 0.0408(9) -0.0225(8) 0.0056(7) -0.0134(7)
F19 0.0307(9) 0.0583(11) 0.0292(8) -0.0179(8) 0.0030(7) -0.0051(8)
F20 0.0481(11) 0.0511(12) 0.0701(13) -0.0161(10) 0.0073(10) 0.0264(9)
O1 0.0298(9) 0.0187(9) 0.0136(8) 0.0009(6) -0.0035(7) -0.0014(7)
O2 0.0254(9) 0.0205(9) 0.0152(8) -0.0008(7) -0.0036(7) -0.0034(7)
C1 0.0280(13) 0.0236(13) 0.0176(11) 0.0016(10) -0.0014(10) 0.0037(11)
C2 0.0307(15) 0.0369(16) 0.0332(15) -0.0060(12) -0.0022(12) 0.0111(12)
C3 0.0228(12) 0.0215(12) 0.0178(11) 0.0011(9) 0.0009(9) 0.0013(10)
C4 0.0221(13) 0.0344(15) 0.0242(13) 0.0041(11) 0.0022(10) 0.0027(11)
C5 0.0242(12) 0.0239(13) 0.0183(11) -0.0008(10) 0.0018(10) -0.0021(10)
C6 0.0223(13) 0.0310(15) 0.0242(13) -0.0015(11) 0.0015(10) -0.0037(11)
C7 0.0273(13) 0.0184(12) 0.0272(13) -0.0048(10) -0.0008(11) 0.0013(10)
C8 0.0245(13) 0.0325(15) 0.0380(15) -0.0156(12) -0.0002(12) 0.0037(12)
C9 0.0240(12) 0.0235(13) 0.0183(11) 0.0025(9) -0.0058(10) 0.0031(10)
C10 0.0248(12) 0.0208(12) 0.0169(11) 0.0022(9) -0.0067(10) -0.0020(10)
C11 0.0246(13) 0.0304(13) 0.0156(11) 0.0028(10) -0.0027(10) -0.0058(11)
C12 0.0260(13) 0.0297(14) 0.0168(11) -0.0021(10) 0.0019(10) -0.0012(11)
C13 0.0290(13) 0.0211(12) 0.0140(10) -0.0052(9) -0.0021(9) 0.0016(10)
C14 0.0285(13) 0.0190(12) 0.0138(10) -0.0010(9) -0.0008(9) -0.0040(10)
C15 0.0260(13) 0.0264(13) 0.0216(12) 0.0007(10) -0.0055(10) -0.0071(11)
C16 0.0188(12) 0.0309(15) 0.0217(12) 0.0033(10) -0.0036(10) -0.0030(10)

loop_
_atom_type_symbol
_atom_type_description
_atom_type_scat_dispersion_real
_atom_type_scat_dispersion_imag
_atom_type_scat_source
C C 0.0033 0.0016 'International Tables Vol C Tables 4.2.6.8 and 6.1.1.4'
H H 0.0000 0.0000 'International Tables Vol C Tables 4.2.6.8 and 6.1.1.4'
F F 0.0171 0.0103 'International Tables Vol C Tables 4.2.6.8 and 6.1.1.4'
O O 0.0106 0.0060 'International Tables Vol C Tables 4.2.6.8 and 6.1.1.4'
P P 0.1023 0.0942 'International Tables Vol C Tables 4.2.6.8 and 6.1.1.4'
Rh Rh -1.1178 0.9187 'International Tables Vol C Tables 4.2.6.8 and 6.1.1.4'

loop_
_geom_angle_atom_site_label_1
_geom_angle_atom_site_label_2
_geom_angle_atom_site_label_3
_geom_angle
P1 Rh1 P2 88.79(2)
P1 Rh1 C13 98.51(6)
P2 Rh1 C13 146.31(7)
P1 Rh1 C9 145.47(6)
P2 Rh1 C9 98.91(6)
C13 Rh1 C9 93.47(9)
P1 Rh1 C14 92.43(6)
P2 Rh1 C14 178.33(6)
C13 Rh1 C14 34.55(8)
C9 Rh1 C14 79.44(8)
P1 Rh1 C10 177.17(6)
P2 Rh1 C10 94.03(6)
C13 Rh1 C10 78.98(9)
C9 Rh1 C10 34.20(8)
C14 Rh1 C10 84.76(8)
O1 P1 C1 100.21(10)
O1 P1 C3 102.64(10)
C1 P1 C3 98.68(11)
O1 P1 Rh1 122.03(7)
C1 P1 Rh1 120.58(7)
C3 P1 Rh1 109.05(8)
O2 P2 C7 100.47(10)
O2 P2 C5 103.95(10)
C7 P2 C5 99.00(11)
O2 P2 Rh1 121.47(7)
C7 P2 Rh1 120.81(8)
C5 P2 Rh1 107.87(8)
P1 O1 H2 107.3(16)
P2 O2 H2 107.9(16)
F1 C1 F2 106.61(19)
F1 C1 C2 106.7(2)
F2 C1 C2 107.05(19)
F1 C1 P1 110.62(16)
F2 C1 P1 111.34(15)
C2 C1 P1 114.10(18)
F3 C2 F4 109.5(3)
F3 C2 F5 107.5(2)
F4 C2 F5 108.0(2)
F3 C2 C1 111.2(2)
F4 C2 C1 110.4(2)
F5 C2 C1 110.1(2)
F6 C3 F7 106.46(19)
F6 C3 C4 107.82(19)
F7 C3 C4 105.56(18)
F6 C3 P1 111.87(15)
F7 C3 P1 108.68(15)
C4 C3 P1 115.87(17)
F8 C4 F10 109.1(2)
F8 C4 F9 108.4(2)
F10 C4 F9 108.1(2)
F8 C4 C3 112.0(2)
F10 C4 C3 109.7(2)
F9 C4 C3 109.6(2)
F12 C5 F11 106.99(18)
F12 C5 C6 108.0(2)
F11 C5 C6 105.08(19)
F12 C5 P2 111.79(16)
F11 C5 P2 107.91(16)
C6 C5 P2 116.47(16)
F14 C6 F13 109.3(2)
F14 C6 F15 107.9(2)
F13 C6 F15 107.7(2)
F14 C6 C5 112.2(2)
F13 C6 C5 110.0(2)
F15 C6 C5 109.68(19)
F16 C7 F17 107.6(2)
F16 C7 C8 107.3(2)
F17 C7 C8 106.93(19)
F16 C7 P2 110.27(15)
F17 C7 P2 111.23(16)
C8 C7 P2 113.24(18)
F19 C8 F20 108.2(2)
F19 C8 F18 107.9(2)
F20 C8 F18 108.4(2)
F19 C8 C7 111.7(2)
F20 C8 C7 110.5(2)
F18 C8 C7 110.0(2)
C10 C9 C16 127.0(2)
C10 C9 Rh1 75.43(14)
C16 C9 Rh1 104.26(15)
C10 C9 H9 116.5
C16 C9 H9 116.5
Rh1 C9 H9 90.3
C9 C10 C11 125.6(2)
C9 C10 Rh1 70.36(13)
C11 C10 Rh1 109.16(16)
C9 C10 H10 117.2
C11 C10 H10 117.2
Rh1 C10 H10 90.5
C10 C11 C12 113.23(19)
C10 C11 H11A 108.9
C12 C11 H11A 108.9
C10 C11 H11B 108.9
C12 C11 H11B 108.9
H11A C11 H11B 107.7
C13 C12 C11 114.9(2)
C13 C12 H12A 108.6
C11 C12 H12A 108.6
C13 C12 H12B 108.6
C11 C12 H12B 108.6
H12A C12 H12B 107.5
C14 C13 C12 127.7(2)
C14 C13 Rh1 74.95(13)
C12 C13 Rh1 105.08(15)
C14 C13 H13 116.1
C12 C13 H13 116.1
Rh1 C13 H13 90.0
C13 C14 C15 126.6(2)
C13 C14 Rh1 70.50(13)
C15 C14 Rh1 109.90(15)
C13 C14 H14 116.7
C15 C14 H14 116.7
Rh1 C14 H14 89.6
C14 C15 C16 113.5(2)
C14 C15 H15A 108.9
C16 C15 H15A 108.9
C14 C15 H15B 108.9
C16 C15 H15B 108.9
H15A C15 H15B 107.7
C9 C16 C15 115.9(2)
C9 C16 H16A 108.3
C15 C16 H16A 108.3
C9 C16 H16B 108.3
C15 C16 H16B 108.3
H16A C16 H16B 107.4

loop_
_geom_bond_atom_site_label_1
_geom_bond_atom_site_label_2
_geom_bond_distance
Rh1 P1 2.2311(6)
Rh1 P2 2.2483(6)
Rh1 C13 2.270(2)
Rh1 C9 2.292(2)
Rh1 C14 2.326(2)
Rh1 C10 2.356(2)
P1 O1 1.5430(16)
P1 C1 1.903(3)
P1 C3 1.919(2)
P2 O2 1.5414(16)
P2 C7 1.900(2)
P2 C5 1.912(2)
F1 C1 1.361(3)
F2 C1 1.363(3)
F3 C2 1.318(3)
F4 C2 1.324(3)
F5 C2 1.334(3)
F6 C3 1.354(3)
F7 C3 1.362(3)
F8 C4 1.321(3)
F9 C4 1.333(3)
F10 C4 1.329(3)
F11 C5 1.360(3)
F12 C5 1.351(3)
F13 C6 1.329(3)
F14 C6 1.328(3)
F15 C6 1.336(3)
F16 C7 1.356(3)
F17 C7 1.359(3)
F18 C8 1.331(3)
F19 C8 1.324(3)
F20 C8 1.330(3)
O1 H2 1.21(4)
O2 H2 1.21(4)
C1 C2 1.535(4)
C3 C4 1.541(3)
C5 C6 1.537(3)
C7 C8 1.535(4)
C9 C10 1.368(3)
C9 C16 1.511(3)
C9 H9 0.9500
C10 C11 1.512(3)
C10 H10 0.9500
C11 C12 1.533(4)
C11 H11A 0.9900
C11 H11B 0.9900
C12 C13 1.505(3)
C12 H12A 0.9900
C12 H12B 0.9900
C13 C14 1.366(3)
C13 H13 0.9500
C14 C15 1.517(3)
C14 H14 0.9500
C15 C16 1.535(4)
C15 H15A 0.9900
C15 H15B 0.9900
C16 H16A 0.9900
C16 H16B 0.9900
